data_4133227
loop_
_publ_author_name
'Han, Xin-Bao'
'Tang, Xing-Yan'
'Lin, Yue'
'Gracia-Espino, Eduardo'
'Liu, San-Gui'
'Liang, Hai-Wei'
'Hu, Guang-Zhi'
'Zhao, Xin-Jing'
'Liao, Hong-Gang'
'Tan, Yuan-Zhi'
'Wagberg, Thomas'
'Xie, Su-Yuan'
'Zheng, Lan-Sun'

_publ_section_title
;
 Ultrasmall Abundant Metal-Based Clusters as Oxygen-Evolving Catalysts.
;
_journal_issue 1
_journal_name_full 'Journal of the American Chemical Society'
_journal_page_first 232
_journal_page_last 239
_journal_paper_doi 10.1021/jacs.8b09076
_journal_volume 141
_journal_year 2019
_chemical_formula_sum 'Co8 Fe8 Na13 O233 P4 Si4 W36'
_chemical_formula_weight 11799.95
_space_group_crystal_system orthorhombic
_space_group_IT_number 59
_space_group_name_Hall '-P 2ab 2a'
_space_group_name_H-M_alt 'P m m n :2'
_audit_creation_method SHELXL-2016/6
_cell_angle_alpha 90
_cell_angle_beta 90
_cell_angle_gamma 90
_cell_formula_units_Z 2
_cell_length_a 25.9719(5)
_cell_length_b 23.5149(6)
_cell_length_c 18.9224(3)
_cell_measurement_reflns_used 8865
_cell_measurement_temperature 150.01(10)
_cell_measurement_theta_max 65.4660
_cell_measurement_theta_min 3.8640
_cell_volume 11556.4(4)
_computing_cell_refinement
;
CrysAlisPro, Agilent Technologies,
Version 1.171.37.35 (release 13-08-2014 CrysAlis171 .NET)
(compiled Aug 13 2014,18:06:01)
;
_computing_data_collection
;
CrysAlisPro, Agilent Technologies,
Version 1.171.37.35 (release 13-08-2014 CrysAlis171 .NET)
(compiled Aug 13 2014,18:06:01)
;
_computing_data_reduction
;
CrysAlisPro, Agilent Technologies,
Version 1.171.37.35 (release 13-08-2014 CrysAlis171 .NET)
(compiled Aug 13 2014,18:06:01)
;
_computing_structure_refinement 'SHELXL-2016/6 (Sheldrick, 2016)'
_diffrn_ambient_temperature 150.01(10)
_diffrn_measured_fraction_theta_full 0.977
_diffrn_measured_fraction_theta_max 0.977
_diffrn_measurement_device_type 'SuperNova, Dual, Cu at zero, Atlas'
_diffrn_measurement_method '\w scans'
_diffrn_radiation_type CuK\a
_diffrn_radiation_wavelength 1.54184
_diffrn_reflns_av_R_equivalents 0.0628
_diffrn_reflns_av_unetI/netI 0.0649
_diffrn_reflns_Laue_measured_fraction_full 0.977
_diffrn_reflns_Laue_measured_fraction_max 0.977
_diffrn_reflns_limit_h_max 28
_diffrn_reflns_limit_h_min -30
_diffrn_reflns_limit_k_max 27
_diffrn_reflns_limit_k_min -23
_diffrn_reflns_limit_l_max 14
_diffrn_reflns_limit_l_min -22
_diffrn_reflns_number 26248
_diffrn_reflns_point_group_measured_fraction_full 0.977
_diffrn_reflns_point_group_measured_fraction_max 0.977
_diffrn_reflns_theta_full 65.811
_diffrn_reflns_theta_max 65.811
_diffrn_reflns_theta_min 3.447
_exptl_absorpt_coefficient_mu 42.142
_exptl_absorpt_correction_T_max 1.00000
_exptl_absorpt_correction_T_min 0.28716
_exptl_absorpt_correction_type multi-scan
_exptl_absorpt_process_details
;
CrysAlisPro, Agilent Technologies,
Version 1.171.37.35 (release 13-08-2014 CrysAlis171 .NET)
(compiled Aug 13 2014,18:06:01)
Empirical absorption correction using spherical harmonics,
 implemented in SCALE3 ABSPACK scaling algorithm.
;
_exptl_crystal_colour red
_exptl_crystal_density_diffrn 3.391
_exptl_crystal_description block
_exptl_crystal_F_000 10422
_exptl_crystal_size_max 0.28
_exptl_crystal_size_mid 0.26
_exptl_crystal_size_min 0.25
_refine_diff_density_max 2.538
_refine_diff_density_min -3.636
_refine_diff_density_rms 0.410
_refine_ls_extinction_method none
_refine_ls_goodness_of_fit_ref 1.055
_refine_ls_hydrogen_treatment undef
_refine_ls_matrix_type full
_refine_ls_number_parameters 815
_refine_ls_number_reflns 10289
_refine_ls_number_restraints 708
_refine_ls_restrained_S_all 1.049
_refine_ls_R_factor_all 0.0809
_refine_ls_R_factor_gt 0.0644
_refine_ls_shift/su_max 0.004
_refine_ls_shift/su_mean 0.000
_refine_ls_structure_factor_coef Fsqd
_refine_ls_weighting_details 'w=1/[\s^2^(Fo^2^)+(0.1207P)^2^] where P=(Fo^2^+2Fc^2^)/3'
_refine_ls_weighting_scheme calc
_refine_ls_wR_factor_gt 0.1731
_refine_ls_wR_factor_ref 0.1903
_reflns_Friedel_coverage 0.000
_reflns_number_gt 7846
_reflns_number_total 10289
_reflns_threshold_expression 'I > 2\s(I)'
_cod_data_source_file ja8b09076_si_002.cif
_cod_data_source_block h-17-n1_sqd
_cod_original_sg_symbol_H-M 'P m m n'
_cod_database_code 4133227
_shelx_shelxl_version_number 2016/6
_shelx_space_group_comment
;
The symmetry employed for this shelxl refinement is uniquely defined
by the following loop, which should always be used as a source of
symmetry information in preference to the above space-group names.
They are only intended as comments.
;
_platon_squeeze_void_probe_radius 1.20

loop_
_space_group_symop_operation_xyz
'x, y, z'
'-x+1/2, -y+1/2, z'
'-x, y+1/2, -z'
'x+1/2, -y, -z'
'-x, -y, -z'
'x-1/2, y-1/2, -z'
'x, -y-1/2, z'
'-x-1/2, y, z'

loop_
_atom_site_label
_atom_site_type_symbol
_atom_site_fract_x
_atom_site_fract_y
_atom_site_fract_z
_atom_site_U_iso_or_equiv
_atom_site_adp_type
_atom_site_occupancy
_atom_site_site_symmetry_order
_atom_site_calc_flag
_atom_site_refinement_flags_posn
_atom_site_refinement_flags_adp
_atom_site_refinement_flags_occupancy
_atom_site_disorder_assembly
_atom_site_disorder_group
W1 W 0.750000 0.54429(4) 0.29530(5) 0.0222(2) Uani 1 2 d S TU P . .
W2 W 0.67854(3) 0.41170(3) 0.34084(4) 0.0326(2) Uani 1 1 d . U . . .
W3 W 0.68468(3) 0.61654(3) 0.42114(4) 0.0279(2) Uani 1 1 d . U . . .
W4 W 0.41710(3) 0.32120(4) 0.93282(4) 0.0354(2) Uani 1 1 d . U . . .
W5 W 0.48145(5) 0.250000 1.05957(5) 0.0479(4) Uani 1 2 d S TU P A .
W6 W 0.46626(3) 0.32147(4) 0.74741(4) 0.0308(2) Uani 1 1 d . U . . .
W7 W 0.61415(3) 0.48282(4) 0.46666(4) 0.0354(2) Uani 1 1 d . U . . .
W8 W 0.53702(3) 0.40049(4) 0.88838(5) 0.0401(2) Uani 1 1 d . U . . .
W9 W 0.68543(4) 0.56289(3) 0.60651(4) 0.0373(2) Uani 1 1 d . U . . .
W10 W 0.60120(3) 0.32930(5) 1.01497(4) 0.0473(3) Uani 1 1 d . U . . .
Si1 Si 0.5318(2) 0.250000 0.8858(3) 0.0212(12) Uani 1 2 d S TU P A .
Si2 Si 0.750000 0.4898(2) 0.4692(2) 0.0115(10) Uani 1 2 d S TU P B .
P1 P 0.6455(2) 0.250000 0.5774(3) 0.0206(11) Uani 1 2 d S TU P A .
P2 P 0.750000 0.3650(2) 0.7812(3) 0.0204(11) Uani 1 2 d S TU P A .
Co1 Co 0.57005(13) 0.250000 0.71534(17) 0.0275(8) Uani 0.5 2 d S TU P A 1
Co2 Co 0.68003(10) 0.37036(11) 0.50459(15) 0.0297(6) Uani 0.5 1 d . U P B 1
Co3 Co 0.750000 0.44814(16) 0.64245(18) 0.0319(9) Uani 0.5 2 d S TU P A 1
Fe4 Fe 0.63969(10) 0.32820(12) 0.85194(14) 0.0315(6) Uani 0.5 1 d . U P A 1
Fe5 Fe 0.68641(15) 0.250000 0.7405(2) 0.0333(9) Uani 0.5 2 d S TU P A 1
Fe6 Fe 0.750000 0.31984(17) 0.61787(19) 0.0310(8) Uani 0.5 2 d S TU P A 1
Fe1 Fe 0.57005(13) 0.250000 0.71534(17) 0.0275(8) Uani 0.5 2 d S TU P A 2
Fe2 Fe 0.68003(10) 0.37036(11) 0.50459(15) 0.0297(6) Uani 0.5 1 d . U P B 2
Fe3 Fe 0.750000 0.44814(16) 0.64245(18) 0.0319(9) Uani 0.5 2 d S TU P A 2
Co4 Co 0.63969(10) 0.32820(12) 0.85194(14) 0.0315(6) Uani 0.5 1 d . U P A 2
Co5 Co 0.68641(15) 0.250000 0.7405(2) 0.0333(9) Uani 0.5 2 d S TU P A 2
Co6 Co 0.750000 0.31984(17) 0.61787(19) 0.0310(8) Uani 0.5 2 d S TU P A 2
Na1 Na 0.3475(3) 0.250000 0.6803(4) 0.0292(19) Uani 1 2 d S TU P . .
Na2 Na 0.3847(3) 0.4584(4) 0.7067(5) 0.054(2) Uani 1 1 d . U . . .
Na3 Na 0.3878(5) 0.250000 0.5069(6) 0.056(3) Uani 1 2 d S TU P . .
Na4 Na 0.5552(3) 0.3527(4) 0.5770(5) 0.065(3) Uani 1 1 d . U . . .
Na5 Na 0.250000 0.250000 0.7915(6) 0.027(3) Uani 1 4 d S TU P . .
O2 O 0.750000 0.5480(6) 0.4175(7) 0.016(3) Uani 1 2 d S TU P . .
O3 O 0.5166(5) 0.250000 0.8028(6) 0.019(3) Uani 1 2 d S TU P . .
O4 O 0.5654(4) 0.3063(5) 0.9036(5) 0.030(2) Uani 1 1 d . U . . .
O6 O 0.6996(4) 0.4529(4) 0.4525(5) 0.022(2) Uani 1 1 d . U . . .
O7 O 0.6183(5) 0.4521(5) 0.3720(7) 0.041(3) Uani 1 1 d . U . . .
O8 O 0.750000 0.3961(7) 0.3335(9) 0.034(4) Uani 1 2 d S TU P . .
O9 O 0.7005(4) 0.4896(5) 0.3058(5) 0.029(2) Uani 1 1 d . U . . .
O10 O 0.750000 0.5567(7) 0.2070(8) 0.039(4) Uani 1 2 d S TU P . .
O11 O 0.750000 0.5091(6) 0.5500(7) 0.015(3) Uani 1 2 d S TU P . .
O12 O 0.750000 0.6563(6) 0.4182(8) 0.029(3) Uani 1 2 d S TU P . .
O13 O 0.5182(4) 0.3108(5) 0.6858(6) 0.035(3) Uani 1 1 d . U . . .
O14 O 0.4796(6) 0.250000 0.9358(7) 0.028(3) Uani 1 2 d S TU P . .
O15 O 0.6549(5) 0.3417(6) 0.9570(7) 0.044(3) Uani 1 1 d . U . . .
O16 O 0.4296(5) 0.3050(6) 1.0331(7) 0.047(3) Uani 1 1 d . U . . .
O17 O 0.6994(4) 0.6004(5) 0.3219(6) 0.030(2) Uani 1 1 d . U . . .
O18 O 0.6386(5) 0.5196(5) 0.5512(6) 0.036(3) Uani 1 1 d . U . . .
O19 O 0.4235(5) 0.3145(6) 0.8342(6) 0.038(3) Uani 1 1 d . U . . .
O20 O 0.6395(4) 0.5560(5) 0.4198(6) 0.028(2) Uani 1 1 d . U . . .
O21 O 0.4730(5) 0.3695(6) 0.9352(7) 0.046(3) Uani 1 1 d . U . . .
O22 O 0.3660(5) 0.3678(6) 0.9415(7) 0.044(3) Uani 1 1 d . U . . .
O23 O 0.5202(6) 0.4715(7) 0.8884(9) 0.068(5) Uani 1 1 d . U . . .
O24 O 0.6000(5) 0.4024(5) 0.8494(7) 0.042(3) Uani 1 1 d . U . . .
O25 O 0.3794(7) 0.250000 0.9323(9) 0.042(4) Uani 1 2 d S TU P . .
O30 O 0.250000 0.250000 0.6619(11) 0.026(5) Uani 1 4 d S TU P . .
O31 O 0.6937(6) 0.250000 0.6257(8) 0.029(3) Uani 1 2 d S TU P . .
O32 O 0.6703(6) 0.250000 0.8555(8) 0.033(4) Uani 1 2 d S TU P . .
O33 O 0.6205(5) 0.3068(5) 0.7528(6) 0.033(3) Uani 1 1 d . U . . .
O34 O 0.750000 0.3348(7) 0.5037(8) 0.029(3) Uani 1 2 d S TU P . .
O35 O 0.3208(4) 0.3142(5) 0.7736(6) 0.028(2) Uani 1 1 d . U . . .
O36 O 0.4699(6) 0.3838(7) 0.5563(9) 0.059(4) Uani 1 1 d . U . . .
O37 O 0.6991(5) 0.3928(5) 0.6047(6) 0.037(3) Uani 1 1 d . U . . .
O38 O 0.750000 0.3116(7) 0.7327(9) 0.035(4) Uani 1 2 d S TU P . .
O39 O 0.4343(7) 0.250000 0.7208(8) 0.038(4) Uani 1 2 d S TU P . .
O41 O 0.6907(5) 0.6108(5) 0.5192(6) 0.039(3) Uani 1 1 d . U . . .
O42 O 0.4728(9) 0.250000 0.5541(11) 0.062(6) Uani 1 2 d S TU P . .
O43 O 0.4233(6) 0.3247(7) 0.4403(8) 0.060(4) Uani 1 1 d . U . . .
O44 O 0.6568(6) 0.3872(6) 0.2633(7) 0.054(4) Uani 1 1 d . U . . .
O45 O 0.536(4) 0.452(4) 0.642(5) 0.10(3) Uani 0.25 1 d . U P B .
O46 O 0.6113(4) 0.4137(5) 0.5068(6) 0.038(3) Uani 1 1 d . U . . .
O47 O 0.6665(5) 0.3531(6) 0.4000(6) 0.040(3) Uani 1 1 d . U . . .
O48 O 0.5321(5) 0.3058(7) 1.0475(6) 0.048(3) Uani 1 1 d . U . . .
O49 O 0.6441(5) 0.6743(6) 0.4103(6) 0.042(3) Uani 1 1 d . U . . .
O50 O 0.6946(5) 0.5064(6) 0.6688(6) 0.044(3) Uani 1 1 d . U . . .
O52 O 0.750000 0.6008(8) 0.6304(9) 0.042(4) Uani 1 2 d S TU P . .
O53 O 0.4276(5) 0.3681(6) 0.7026(7) 0.046(3) Uani 1 1 d . U . . .
O54 O 0.6163(7) 0.250000 1.0230(10) 0.050(5) Uani 1 2 d S TU P . .
O55 O 0.5651(5) 0.3967(6) 0.9812(8) 0.053(4) Uani 1 1 d . U . . .
O56 O 0.5494(5) 0.5035(7) 0.4676(8) 0.063(4) Uani 1 1 d . U . . .
O58 O 0.6432(7) 0.6074(6) 0.6483(7) 0.064(4) Uani 1 1 d . U . . .
O59 O 0.5493(9) 0.3102(13) 0.4472(16) 0.127(9) Uani 1 1 d . U . . .
O60 O 0.5063(5) 0.3733(5) 0.8039(7) 0.039(3) Uani 1 1 d . U . . .
O61 O 0.6430(7) 0.3021(8) 0.5339(11) 0.090(6) Uani 1 1 d . U . . .
O63 O 0.7037(7) 0.3663(8) 0.8272(10) 0.078(5) Uani 1 1 d . U . . .
O64 O 0.4703(8) 0.250000 1.1487(11) 0.064(6) Uani 1 2 d S TU P . .
O66 O 0.6239(6) 0.3528(8) 1.0926(7) 0.065(4) Uani 1 1 d . U . . .
O67 O 0.7323(8) 0.4173(9) 0.7396(11) 0.104(7) Uani 1 1 d . U . . .
O69 O 0.4659(11) 0.4955(15) 0.7368(15) 0.059(8) Uani 0.5 1 d . U P . .
O70 O 0.3651(11) 0.4586(13) 0.8272(14) 0.053(7) Uani 0.5 1 d . U P . .
O83 O 0.6003(7) 0.2702(8) 0.6192(10) 0.089(6) Uani 1 1 d . U . . .
O84 O 0.6021(7) 0.4101(7) 0.6766(9) 0.071(5) Uani 1 1 d . U . . .
O85 O 0.590(3) 0.499(3) 0.743(4) 0.17(2) Uani 0.5 1 d . U P . .
O86 O 0.6602(9) 0.4684(10) 0.7820(12) 0.103(7) Uani 1 1 d . U . . .
O87 O 0.250000 0.6386(10) 0.0454(8) 0.047(5) Uani 1 2 d S TU P . .
O88 O 0.5290(13) 0.5422(17) 0.6191(18) 0.168(13) Uani 1 1 d . U . . .
O89A O 0.348(2) 0.750000 0.595(3) 0.076(9) Uani 0.5 2 d S TU P . .
O89B O 0.350(2) 0.750000 0.660(3) 0.091(9) Uani 0.5 2 d S TU P . .
O90A O 0.250000 0.750000 0.590(2) 0.092(9) Uani 1 4 d S TU P . .
O91 O 0.5358(17) 0.750000 0.679(2) 0.135(13) Uani 1 2 d S TU P . .
O92 O 0.5964(16) 0.750000 0.768(2) 0.137(14) Uani 1 2 d S TU P . .
O93 O 0.250000 0.383(3) 0.916(3) 0.11(2) Uani 0.5 2 d S TU P . .
O95 O 0.5787(13) 0.5067(14) 0.041(2) 0.071(9) Uani 0.5 1 d . U P . .
O96 O 0.4302(14) 0.3700(18) 0.2416(19) 0.080(10) Uani 0.5 1 d . U P . .
O97 O 0.250000 0.328(2) 0.251(2) 0.060(11) Uani 0.5 2 d S TU P . .
O98A O 0.5146(11) 0.6629(12) 0.6545(13) 0.045(6) Uani 0.5 1 d . U P . .
O98B O 0.4670(12) 0.6273(15) 0.6500(19) 0.064(8) Uani 0.5 1 d . U P . .
O99A O 0.3047(13) 0.2718(13) 0.4474(18) 0.068(9) Uani 0.5 1 d . U P . .
O99B O 0.250000 0.307(2) 0.452(2) 0.063(12) Uani 0.5 2 d S TU P . .
O100 O 0.6639(16) 0.750000 0.695(2) 0.141(14) Uani 1 2 d S TU P . .
O101 O 0.250000 0.477(3) 0.176(3) 0.084(15) Uani 0.5 2 d S TU P . .
O51 O 0.275(3) 0.250000 0.895(4) 0.12(2) Uani 0.5 2 d S TU P . .
O90B O 0.250000 0.750000 0.620(3) 0.101(9) Uani 1 4 d S TU P . .

loop_
_atom_site_aniso_label
_atom_site_aniso_U_11
_atom_site_aniso_U_22
_atom_site_aniso_U_33
_atom_site_aniso_U_23
_atom_site_aniso_U_13
_atom_site_aniso_U_12
W1 0.0268(5) 0.0258(5) 0.0141(4) 0.0006(4) 0.000 0.000
W2 0.0411(5) 0.0292(4) 0.0275(4) 0.0039(3) -0.0168(3) -0.0096(3)
W3 0.0291(4) 0.0282(4) 0.0263(4) 0.0078(3) 0.0100(3) 0.0092(3)
W4 0.0227(4) 0.0539(5) 0.0296(4) -0.0046(4) 0.0078(3) 0.0042(3)
W5 0.0267(6) 0.1026(11) 0.0144(5) 0.000 0.0053(4) 0.000
W6 0.0164(4) 0.0517(5) 0.0242(4) 0.0104(3) -0.0003(3) 0.0032(3)
W7 0.0148(4) 0.0501(5) 0.0414(5) 0.0249(4) 0.0032(3) 0.0040(3)
W8 0.0307(5) 0.0431(5) 0.0464(5) -0.0161(4) 0.0125(4) -0.0006(4)
W9 0.0618(6) 0.0268(4) 0.0232(4) 0.0023(3) 0.0200(4) 0.0123(4)
W10 0.0274(5) 0.0866(7) 0.0278(4) -0.0283(5) 0.0013(3) -0.0052(4)
Si1 0.017(3) 0.037(3) 0.009(2) 0.000 0.005(2) 0.000
Si2 0.011(2) 0.013(2) 0.010(2) -0.0021(19) 0.000 0.000
P1 0.018(3) 0.026(3) 0.018(2) 0.000 -0.001(2) 0.000
P2 0.020(3) 0.026(2) 0.015(2) 0.001(2) 0.000 0.000
Co1 0.0156(17) 0.053(2) 0.0137(15) 0.000 -0.0003(13) 0.000
Co2 0.0225(13) 0.0304(13) 0.0363(14) 0.0124(12) -0.0107(11) -0.0068(10)
Co3 0.055(2) 0.0238(17) 0.0171(16) -0.0007(14) 0.000 0.000
Fe4 0.0209(13) 0.0430(15) 0.0306(13) -0.0129(12) 0.0109(11) -0.0060(11)
Fe5 0.033(2) 0.039(2) 0.0273(18) 0.000 0.0026(16) 0.000
Fe6 0.030(2) 0.036(2) 0.0264(17) 0.0015(16) 0.000 0.000
Fe1 0.0156(17) 0.053(2) 0.0137(15) 0.000 -0.0003(13) 0.000
Fe2 0.0225(13) 0.0304(13) 0.0363(14) 0.0124(12) -0.0107(11) -0.0068(10)
Fe3 0.055(2) 0.0238(17) 0.0171(16) -0.0007(14) 0.000 0.000
Co4 0.0209(13) 0.0430(15) 0.0306(13) -0.0129(12) 0.0109(11) -0.0060(11)
Co5 0.033(2) 0.039(2) 0.0273(18) 0.000 0.0026(16) 0.000
Co6 0.030(2) 0.036(2) 0.0264(17) 0.0015(16) 0.000 0.000
Na1 0.025(4) 0.036(4) 0.027(4) 0.000 -0.001(3) 0.000
Na2 0.045(4) 0.057(4) 0.061(4) 0.018(4) -0.005(4) 0.000(4)
Na3 0.067(6) 0.047(5) 0.054(6) 0.000 0.006(5) 0.000
Na4 0.046(4) 0.079(5) 0.072(5) 0.046(5) 0.022(4) 0.019(4)
Na5 0.023(5) 0.042(6) 0.015(5) 0.000 0.000 0.000
O2 0.016(6) 0.017(6) 0.015(5) -0.001(5) 0.000 0.000
O3 0.015(6) 0.035(6) 0.007(5) 0.000 -0.003(5) 0.000
O4 0.030(5) 0.036(5) 0.023(5) -0.005(4) -0.003(4) -0.005(4)
O6 0.017(5) 0.023(5) 0.026(5) 0.000(4) -0.002(4) -0.008(4)
O7 0.037(6) 0.045(6) 0.041(6) 0.028(5) -0.006(5) -0.016(5)
O8 0.034(7) 0.030(7) 0.039(7) -0.001(6) 0.000 0.000
O9 0.030(5) 0.035(5) 0.021(5) -0.002(4) -0.009(4) 0.005(4)
O10 0.065(11) 0.026(8) 0.027(8) 0.009(7) 0.000 0.000
O11 0.016(6) 0.019(6) 0.011(5) -0.011(5) 0.000 0.000
O12 0.035(7) 0.023(6) 0.028(6) -0.001(6) 0.000 0.000
O13 0.027(5) 0.050(6) 0.027(5) 0.009(5) 0.000(4) 0.000(5)
O14 0.022(6) 0.047(7) 0.017(6) 0.000 -0.012(5) 0.000
O15 0.035(6) 0.057(7) 0.040(6) -0.013(5) -0.004(5) -0.002(5)
O16 0.032(6) 0.068(7) 0.042(6) -0.011(6) 0.011(5) -0.002(5)
O17 0.027(5) 0.025(5) 0.038(5) 0.003(5) 0.001(4) -0.002(4)
O18 0.038(6) 0.046(6) 0.024(5) 0.013(5) 0.012(5) 0.014(5)
O19 0.030(6) 0.044(6) 0.040(6) 0.000(5) 0.001(5) 0.004(5)
O20 0.018(5) 0.036(5) 0.031(5) 0.023(4) 0.008(4) 0.007(4)
O21 0.040(6) 0.054(7) 0.045(6) -0.014(6) -0.009(5) 0.001(5)
O22 0.035(7) 0.040(6) 0.058(7) -0.006(6) 0.010(6) 0.008(5)
O23 0.056(9) 0.066(9) 0.082(10) -0.018(8) 0.025(8) -0.010(8)
O24 0.041(6) 0.040(6) 0.044(6) -0.015(5) 0.026(5) 0.000(5)
O25 0.036(8) 0.055(8) 0.034(7) 0.000 0.003(6) 0.000
O30 0.022(8) 0.031(8) 0.024(8) 0.000 0.000 0.000
O31 0.024(6) 0.033(7) 0.030(7) 0.000 -0.008(6) 0.000
O32 0.031(7) 0.045(7) 0.024(6) 0.000 0.000(6) 0.000
O33 0.041(6) 0.031(5) 0.027(5) 0.011(4) 0.003(5) -0.004(5)
O34 0.028(7) 0.030(6) 0.030(6) 0.001(6) 0.000 0.000
O35 0.022(5) 0.030(5) 0.031(5) -0.001(5) -0.001(4) -0.003(4)
O36 0.044(8) 0.069(9) 0.063(8) 0.009(8) 0.013(7) 0.017(7)
O37 0.034(6) 0.041(6) 0.035(5) 0.002(5) 0.007(5) 0.000(5)
O38 0.038(7) 0.033(7) 0.033(7) -0.002(6) 0.000 0.000
O39 0.032(7) 0.057(8) 0.026(6) 0.000 -0.007(6) 0.000
O41 0.044(6) 0.034(6) 0.038(6) -0.007(5) 0.009(5) 0.016(5)
O42 0.079(13) 0.061(11) 0.047(10) 0.000 -0.028(10) 0.000
O43 0.062(9) 0.067(9) 0.051(8) -0.011(7) 0.004(7) 0.008(7)
O44 0.075(9) 0.040(7) 0.046(7) 0.002(6) -0.023(7) -0.010(7)
O45 0.10(3) 0.11(3) 0.10(3) 0.00(2) -0.009(19) -0.006(19)
O46 0.024(5) 0.047(6) 0.042(6) 0.022(5) -0.002(5) -0.001(5)
O47 0.041(6) 0.045(6) 0.034(5) -0.008(5) -0.015(5) -0.014(5)
O48 0.042(6) 0.074(7) 0.027(5) -0.013(6) 0.003(5) 0.005(6)
O49 0.039(6) 0.053(6) 0.034(5) 0.010(5) 0.014(5) 0.010(5)
O50 0.061(7) 0.044(6) 0.029(5) -0.017(5) 0.014(5) 0.000(5)
O52 0.061(8) 0.035(7) 0.031(7) -0.005(6) 0.000 0.000
O53 0.039(6) 0.060(7) 0.039(6) 0.014(6) 0.002(5) 0.006(5)
O54 0.035(8) 0.072(9) 0.042(8) 0.000 0.002(7) 0.000
O55 0.040(6) 0.063(7) 0.056(6) -0.031(6) 0.014(6) -0.003(6)
O56 0.025(7) 0.081(10) 0.082(10) 0.049(8) 0.005(7) 0.010(7)
O58 0.094(11) 0.055(8) 0.044(7) 0.005(7) 0.043(8) 0.020(8)
O59 0.076(12) 0.152(17) 0.152(16) -0.049(14) -0.003(12) -0.025(12)
O60 0.029(5) 0.044(6) 0.044(6) 0.006(5) 0.000(5) 0.007(5)
O61 0.081(9) 0.081(9) 0.108(9) 0.036(8) -0.038(8) -0.027(7)
O63 0.066(8) 0.080(8) 0.089(8) -0.035(7) 0.034(7) -0.024(7)
O64 0.039(10) 0.103(15) 0.050(10) 0.000 0.023(9) 0.000
O66 0.047(8) 0.119(12) 0.030(6) -0.030(8) 0.002(6) -0.006(8)
O67 0.107(12) 0.103(10) 0.101(9) -0.008(8) -0.003(8) 0.006(8)
O69 0.044(13) 0.083(16) 0.048(13) 0.023(13) -0.034(11) -0.005(12)
O70 0.052(13) 0.070(15) 0.036(11) 0.003(12) -0.010(11) -0.012(12)
O83 0.089(9) 0.093(10) 0.085(8) -0.005(7) -0.002(7) 0.011(7)
O84 0.079(10) 0.068(10) 0.065(9) 0.010(8) 0.021(8) 0.001(8)
O85 0.16(3) 0.16(3) 0.18(3) 0.010(19) 0.029(19) 0.005(19)
O86 0.106(13) 0.103(13) 0.101(12) 0.039(11) 0.019(11) -0.013(11)
O87 0.036(9) 0.086(12) 0.018(7) -0.005(8) 0.000 0.000
O88 0.162(19) 0.19(2) 0.151(18) -0.026(16) 0.014(15) -0.044(16)
O89A 0.095(13) 0.066(12) 0.068(13) 0.000 -0.002(10) 0.000
O89B 0.106(13) 0.088(13) 0.078(14) 0.000 0.001(10) 0.000
O90A 0.112(13) 0.090(12) 0.075(14) 0.000 0.000 0.000
O91 0.15(2) 0.14(2) 0.114(18) 0.000 -0.003(16) 0.000
O92 0.122(19) 0.16(2) 0.130(19) 0.000 0.000(16) 0.000
O93 0.10(3) 0.12(3) 0.09(2) 0.003(19) 0.000 0.000
O95 0.057(15) 0.063(15) 0.094(17) -0.034(14) -0.009(14) 0.013(13)
O96 0.072(16) 0.098(18) 0.070(16) -0.025(15) 0.011(14) 0.012(15)
O97 0.058(18) 0.071(19) 0.050(17) -0.017(15) 0.000 0.000
O98A 0.056(13) 0.048(12) 0.032(11) -0.008(10) -0.011(11) 0.002(11)
O98B 0.047(14) 0.066(15) 0.080(16) -0.002(14) -0.016(13) -0.017(12)
O99A 0.074(12) 0.060(12) 0.071(12) -0.002(9) -0.006(9) -0.007(8)
O99B 0.067(14) 0.060(14) 0.064(14) -0.007(10) 0.000 0.000
O100 0.14(2) 0.14(2) 0.14(2) 0.000 0.000(17) 0.000
O101 0.09(2) 0.10(2) 0.066(19) -0.027(17) 0.000 0.000
O51 0.12(3) 0.12(3) 0.12(3) 0.000 -0.002(10) 0.000
O90B 0.115(13) 0.095(12) 0.092(14) 0.000 0.000 0.000

loop_
_atom_type_symbol
_atom_type_description
_atom_type_scat_dispersion_real
_atom_type_scat_dispersion_imag
_atom_type_scat_source
W W -5.4734 5.5774 'International Tables Vol C Tables 4.2.6.8 and 6.1.1.4'
O O 0.0492 0.0322 'International Tables Vol C Tables 4.2.6.8 and 6.1.1.4'
Si Si 0.2541 0.3302 'International Tables Vol C Tables 4.2.6.8 and 6.1.1.4'
P P 0.2955 0.4335 'International Tables Vol C Tables 4.2.6.8 and 6.1.1.4'
Co Co -2.3653 3.6143 'International Tables Vol C Tables 4.2.6.8 and 6.1.1.4'
Fe Fe -1.1336 3.1974 'International Tables Vol C Tables 4.2.6.8 and 6.1.1.4'
Na Na 0.1353 0.1239 'International Tables Vol C Tables 4.2.6.8 and 6.1.1.4'

loop_
_geom_angle_atom_site_label_1
_geom_angle_atom_site_label_2
_geom_angle_atom_site_label_3
_geom_angle
_geom_angle_site_symmetry_1
_geom_angle_site_symmetry_3
O10 W1 O9 103.2(5) . .
O10 W1 O9 103.1(5) . 8_755
O9 W1 O9 89.3(7) . 8_755
O10 W1 O17 98.0(5) . .
O9 W1 O17 88.5(5) . .
O9 W1 O17 158.7(5) 8_755 .
O10 W1 O17 98.0(5) . 8_755
O9 W1 O17 158.7(5) . 8_755
O9 W1 O17 88.5(5) 8_755 8_755
O17 W1 O17 85.9(6) . 8_755
O10 W1 O2 168.0(6) . .
O9 W1 O2 85.3(4) . .
O9 W1 O2 85.3(4) 8_755 .
O17 W1 O2 73.4(4) . .
O17 W1 O2 73.4(4) 8_755 .
O10 W1 Na2 89.56(14) . 5_666
O9 W1 Na2 44.4(4) . 5_666
O9 W1 Na2 133.7(4) 8_755 5_666
O17 W1 Na2 48.2(3) . 5_666
O17 W1 Na2 134.2(4) 8_755 5_666
O2 W1 Na2 90.66(15) . 5_666
O10 W1 Na2 89.56(14) . 4_566
O9 W1 Na2 133.7(4) . 4_566
O9 W1 Na2 44.4(4) 8_755 4_566
O17 W1 Na2 134.2(4) . 4_566
O17 W1 Na2 48.2(3) 8_755 4_566
O2 W1 Na2 90.66(15) . 4_566
Na2 W1 Na2 177.6(3) 5_666 4_566
O44 W2 O47 102.8(6) . .
O44 W2 O8 101.5(8) . .
O47 W2 O8 93.9(7) . .
O44 W2 O7 99.4(7) . .
O47 W2 O7 92.6(5) . .
O8 W2 O7 156.1(6) . .
O44 W2 O9 96.9(5) . .
O47 W2 O9 160.3(5) . .
O8 W2 O9 82.9(6) . .
O7 W2 O9 83.3(4) . .
O44 W2 O6 172.8(6) . .
O47 W2 O6 78.5(4) . .
O8 W2 O6 85.4(6) . .
O7 W2 O6 73.4(4) . .
O9 W2 O6 81.9(4) . .
O44 W2 Na2 85.4(5) . 5_666
O47 W2 Na2 136.7(5) . 5_666
O8 W2 Na2 126.5(5) . 5_666
O7 W2 Na2 44.2(3) . 5_666
O9 W2 Na2 43.7(3) . 5_666
O6 W2 Na2 88.9(3) . 5_666
O49 W3 O20 102.5(6) . .
O49 W3 O41 103.0(5) . .
O20 W3 O41 90.7(5) . .
O49 W3 O12 98.7(6) . .
O20 W3 O12 158.2(5) . .
O41 W3 O12 89.4(6) . .
O49 W3 O17 99.1(5) . .
O20 W3 O17 87.8(5) . .
O41 W3 O17 157.7(5) . .
O12 W3 O17 84.0(5) . .
O49 W3 O2 167.9(5) . .
O20 W3 O2 86.0(4) . .
O41 W3 O2 85.4(5) . .
O12 W3 O2 72.4(4) . .
O17 W3 O2 72.3(4) . .
O49 W3 Na2 90.0(5) . 5_666
O20 W3 Na2 43.4(3) . 5_666
O41 W3 Na2 134.0(4) . 5_666
O12 W3 Na2 132.4(5) . 5_666
O17 W3 Na2 48.5(3) . 5_666
O2 W3 Na2 90.4(3) . 5_666
O22 W4 O21 102.2(6) . .
O22 W4 O19 102.4(6) . .
O21 W4 O19 90.4(6) . .
O22 W4 O25 99.2(6) . .
O21 W4 O25 158.4(6) . .
O19 W4 O25 88.1(6) . .
O22 W4 O16 99.1(6) . .
O21 W4 O16 88.0(6) . .
O19 W4 O16 158.3(5) . .
O25 W4 O16 85.5(7) . .
O22 W4 O14 170.7(6) . .
O21 W4 O14 83.9(5) . .
O19 W4 O14 84.4(5) . .
O25 W4 O14 74.4(5) . .
O16 W4 O14 73.9(5) . .
O64 W5 O48 103.8(6) . 7_565
O64 W5 O48 103.8(6) . .
O48 W5 O48 89.0(9) 7_565 .
O64 W5 O16 97.9(6) . 7_565
O48 W5 O16 89.3(6) 7_565 7_565
O48 W5 O16 157.9(5) . 7_565
O64 W5 O16 97.9(6) . .
O48 W5 O16 157.9(5) 7_565 .
O48 W5 O16 89.3(6) . .
O16 W5 O16 84.0(8) 7_565 .
O64 W5 O14 169.1(8) . .
O48 W5 O14 83.8(5) 7_565 .
O48 W5 O14 83.8(5) . .
O16 W5 O14 74.1(5) 7_565 .
O16 W5 O14 74.1(5) . .
O53 W6 O13 102.0(6) . .
O53 W6 O60 100.7(6) . .
O13 W6 O60 92.5(5) . .
O53 W6 O39 100.1(6) . .
O13 W6 O39 91.8(6) . .
O60 W6 O39 157.3(5) . .
O53 W6 O19 97.8(6) . .
O13 W6 O19 160.3(5) . .
O60 W6 O19 84.0(5) . .
O39 W6 O19 84.5(6) . .
O53 W6 O3 174.7(5) . .
O13 W6 O3 77.0(5) . .
O60 W6 O3 84.6(4) . .
O39 W6 O3 74.7(5) . .
O19 W6 O3 83.4(5) . .
O56 W7 O46 102.0(6) . .
O56 W7 O18 100.5(7) . .
O46 W7 O18 94.0(5) . .
O56 W7 O7 99.6(7) . .
O46 W7 O7 93.2(5) . .
O18 W7 O7 156.7(5) . .
O56 W7 O20 94.6(6) . .
O46 W7 O20 163.5(5) . .
O18 W7 O20 82.9(5) . .
O7 W7 O20 84.0(5) . .
O56 W7 O6 173.8(6) . .
O46 W7 O6 79.4(4) . .
O18 W7 O6 85.3(4) . .
O7 W7 O6 74.3(4) . .
O20 W7 O6 84.2(4) . .
O56 W7 Na2 84.8(5) . 5_666
O46 W7 Na2 137.9(5) . 5_666
O18 W7 Na2 126.0(4) . 5_666
O7 W7 Na2 44.9(4) . 5_666
O20 W7 Na2 43.2(4) . 5_666
O6 W7 Na2 90.2(3) . 5_666
O23 W8 O24 101.9(7) . .
O23 W8 O60 102.7(7) . .
O24 W8 O60 92.6(6) . .
O23 W8 O55 98.2(7) . .
O24 W8 O55 91.8(6) . .
O60 W8 O55 157.3(6) . .
O23 W8 O21 98.0(7) . .
O24 W8 O21 160.0(6) . .
O60 W8 O21 84.4(5) . .
O55 W8 O21 83.9(6) . .
O23 W8 O4 172.0(7) . .
O24 W8 O4 77.8(5) . .
O60 W8 O4 85.3(5) . .
O55 W8 O4 73.9(5) . .
O21 W8 O4 82.2(5) . .
O58 W9 O50 103.6(6) . .
O58 W9 O18 99.9(7) . .
O50 W9 O18 92.9(5) . .
O58 W9 O52 99.5(8) . .
O50 W9 O52 94.1(7) . .
O18 W9 O52 157.3(6) . .
O58 W9 O41 94.6(6) . .
O50 W9 O41 161.8(5) . .
O18 W9 O41 83.8(5) . .
O52 W9 O41 82.9(6) . .
O58 W9 O11 174.1(7) . .
O50 W9 O11 78.8(5) . .
O18 W9 O11 85.3(4) . .
O52 W9 O11 74.9(5) . .
O41 W9 O11 83.1(5) . .
O66 W10 O15 102.1(6) . .
O66 W10 O54 100.3(9) . .
O15 W10 O54 92.7(7) . .
O66 W10 O55 100.9(8) . .
O15 W10 O55 92.4(6) . .
O54 W10 O55 156.6(7) . .
O66 W10 O48 97.9(6) . .
O15 W10 O48 160.0(5) . .
O54 W10 O48 83.6(7) . .
O55 W10 O48 83.9(6) . .
O66 W10 O4 173.7(7) . .
O15 W10 O4 78.4(5) . .
O54 W10 O4 85.9(6) . .
O55 W10 O4 72.8(5) . .
O48 W10 O4 81.7(4) . .
O3 Si1 O4 109.5(5) . .
O3 Si1 O4 109.5(5) . 7_565
O4 Si1 O4 109.5(9) . 7_565
O3 Si1 O14 110.7(7) . .
O4 Si1 O14 108.8(5) . .
O4 Si1 O14 108.8(5) 7_565 .
O11 Si2 O6 110.1(5) . .
O11 Si2 O6 110.1(5) . 8_755
O6 Si2 O6 109.5(8) . 8_755
O11 Si2 O2 109.1(7) . .
O6 Si2 O2 109.0(5) . .
O6 Si2 O2 109.0(5) 8_755 .
O61 P1 O61 112.0(18) 7_565 .
O61 P1 O83 89.8(12) 7_565 7_565
O61 P1 O83 121.6(12) . 7_565
O61 P1 O83 121.6(12) 7_565 .
O61 P1 O83 89.8(12) . .
O83 P1 O83 37.1(14) 7_565 .
O61 P1 O31 111.4(8) 7_565 .
O61 P1 O31 111.4(8) . .
O83 P1 O31 108.9(9) 7_565 .
O83 P1 O31 108.9(9) . .
O61 P1 Na4 124.2(8) 7_565 .
O61 P1 Na4 51.2(9) . .
O83 P1 Na4 71.4(8) 7_565 .
O83 P1 Na4 39.2(7) . .
O31 P1 Na4 124.4(4) . .
O61 P1 Na4 51.2(9) 7_565 7_565
O61 P1 Na4 124.2(8) . 7_565
O83 P1 Na4 39.2(7) 7_565 7_565
O83 P1 Na4 71.4(8) . 7_565
O31 P1 Na4 124.4(4) . 7_565
Na4 P1 Na4 91.7(4) . 7_565
O63 P2 O63 108.1(16) . 8_755
O63 P2 O67 122.0(12) . 8_755
O63 P2 O67 92.5(12) 8_755 8_755
O63 P2 O67 92.5(11) . .
O63 P2 O67 122.0(12) 8_755 .
O67 P2 O67 35.0(15) 8_755 .
O63 P2 O38 111.2(8) . .
O63 P2 O38 111.2(8) 8_755 .
O67 P2 O38 110.2(10) 8_755 .
O67 P2 O38 110.2(10) . .
O33 Co1 O33 83.7(7) 7_565 .
O33 Co1 O83 102.7(6) 7_565 .
O33 Co1 O83 84.7(6) . .
O33 Co1 O83 84.7(6) 7_565 7_565
O33 Co1 O83 102.7(6) . 7_565
O83 Co1 O83 26.9(10) . 7_565
O33 Co1 O13 93.5(5) 7_565 7_565
O33 Co1 O13 175.0(5) . 7_565
O83 Co1 O13 100.0(6) . 7_565
O83 Co1 O13 81.2(6) 7_565 7_565
O33 Co1 O13 175.0(5) 7_565 .
O33 Co1 O13 93.5(5) . .
O83 Co1 O13 81.2(6) . .
O83 Co1 O13 100.0(6) 7_565 .
O13 Co1 O13 88.9(7) 7_565 .
O33 Co1 O3 98.6(4) 7_565 .
O33 Co1 O3 98.6(4) . .
O83 Co1 O3 158.7(6) . .
O83 Co1 O3 158.7(6) 7_565 .
O13 Co1 O3 77.6(4) 7_565 .
O13 Co1 O3 77.6(4) . .
O33 Co1 Na4 83.1(4) 7_565 7_565
O33 Co1 Na4 141.2(4) . 7_565
O83 Co1 Na4 63.0(6) . 7_565
O83 Co1 Na4 39.8(5) 7_565 7_565
O13 Co1 Na4 42.0(3) 7_565 7_565
O13 Co1 Na4 101.6(4) . 7_565
O3 Co1 Na4 119.4(3) . 7_565
O33 Co1 Na4 141.2(4) 7_565 .
O33 Co1 Na4 83.1(4) . .
O83 Co1 Na4 39.8(5) . .
O83 Co1 Na4 63.0(6) 7_565 .
O13 Co1 Na4 101.6(4) 7_565 .
O13 Co1 Na4 42.0(3) . .
O3 Co1 Na4 119.4(3) . .
Na4 Co1 Na4 84.8(4) 7_565 .
O61 Co2 O34 96.0(7) . .
O61 Co2 O37 94.0(7) . .
O34 Co2 O37 84.0(6) . .
O61 Co2 O47 91.6(7) . .
O34 Co2 O47 93.7(6) . .
O37 Co2 O47 174.2(5) . .
O61 Co2 O46 88.6(7) . .
O34 Co2 O46 175.0(6) . .
O37 Co2 O46 93.7(5) . .
O47 Co2 O46 88.2(5) . .
O61 Co2 O6 162.1(6) . .
O34 Co2 O6 98.8(5) . .
O37 Co2 O6 97.5(5) . .
O47 Co2 O6 77.6(5) . .
O46 Co2 O6 77.0(4) . .
O61 Co2 Na4 49.0(7) . .
O34 Co2 Na4 141.7(5) . .
O37 Co2 Na4 83.8(4) . .
O47 Co2 Na4 101.1(4) . .
O46 Co2 Na4 41.9(3) . .
O6 Co2 Na4 118.7(3) . .
O37 Co3 O37 83.4(7) . 8_755
O37 Co3 O67 104.0(7) . 8_755
O37 Co3 O67 86.6(7) 8_755 8_755
O37 Co3 O67 86.6(7) . .
O37 Co3 O67 104.0(7) 8_755 .
O67 Co3 O67 26.2(11) 8_755 .
O37 Co3 O50 173.0(5) . 8_755
O37 Co3 O50 93.3(5) 8_755 8_755
O67 Co3 O50 81.9(7) 8_755 8_755
O67 Co3 O50 100.2(7) . 8_755
O37 Co3 O50 93.3(5) . .
O37 Co3 O50 173.0(5) 8_755 .
O67 Co3 O50 100.2(7) 8_755 .
O67 Co3 O50 81.9(7) . .
O50 Co3 O50 89.3(8) 8_755 .
O37 Co3 O11 97.8(4) . .
O37 Co3 O11 97.8(4) 8_755 .
O67 Co3 O11 158.0(7) 8_755 .
O67 Co3 O11 158.0(7) . .
O50 Co3 O11 76.4(4) 8_755 .
O50 Co3 O11 76.4(4) . .
O63 Fe4 O32 95.2(7) . .
O63 Fe4 O33 95.9(7) . .
O32 Fe4 O33 84.2(6) . .
O63 Fe4 O24 91.9(7) . .
O32 Fe4 O24 172.8(6) . .
O33 Fe4 O24 93.9(5) . .
O63 Fe4 O15 89.8(7) . .
O32 Fe4 O15 91.8(6) . .
O33 Fe4 O15 173.3(5) . .
O24 Fe4 O15 89.3(5) . .
O63 Fe4 O4 162.6(6) . .
O32 Fe4 O4 96.7(5) . .
O33 Fe4 O4 97.9(4) . .
O24 Fe4 O4 76.6(5) . .
O15 Fe4 O4 77.1(5) . .
O31 Fe5 O33 100.0(4) . 7_565
O31 Fe5 O33 100.0(4) . .
O33 Fe5 O33 75.4(6) 7_565 .
O31 Fe5 O38 82.4(5) . 2_655
O33 Fe5 O38 101.2(4) 7_565 2_655
O33 Fe5 O38 176.0(5) . 2_655
O31 Fe5 O38 82.4(5) . .
O33 Fe5 O38 176.0(5) 7_565 .
O33 Fe5 O38 101.2(4) . .
O38 Fe5 O38 82.2(7) 2_655 .
O31 Fe5 O32 174.1(6) . .
O33 Fe5 O32 75.4(4) 7_565 .
O33 Fe5 O32 75.4(4) . .
O38 Fe5 O32 102.0(6) 2_655 .
O38 Fe5 O32 102.0(6) . .
O37 Fe6 O37 74.7(7) 8_755 .
O37 Fe6 O38 100.6(5) 8_755 .
O37 Fe6 O38 100.6(5) . .
O37 Fe6 O34 76.2(5) 8_755 .
O37 Fe6 O34 76.2(5) . .
O38 Fe6 O34 175.9(6) . .
O37 Fe6 O31 175.1(5) 8_755 .
O37 Fe6 O31 101.0(4) . .
O38 Fe6 O31 82.4(5) . .
O34 Fe6 O31 100.7(5) . .
O37 Fe6 O31 101.0(4) 8_755 2_655
O37 Fe6 O31 175.1(5) . 2_655
O38 Fe6 O31 82.4(5) . 2_655
O34 Fe6 O31 100.7(5) . 2_655
O31 Fe6 O31 83.2(6) . 2_655
O33 Fe1 O33 83.7(7) 7_565 .
O33 Fe1 O83 102.7(6) 7_565 .
O33 Fe1 O83 84.7(6) . .
O33 Fe1 O83 84.7(6) 7_565 7_565
O33 Fe1 O83 102.7(6) . 7_565
O83 Fe1 O83 26.9(10) . 7_565
O33 Fe1 O13 93.5(5) 7_565 7_565
O33 Fe1 O13 175.0(5) . 7_565
O83 Fe1 O13 100.0(6) . 7_565
O83 Fe1 O13 81.2(6) 7_565 7_565
O33 Fe1 O13 175.0(5) 7_565 .
O33 Fe1 O13 93.5(5) . .
O83 Fe1 O13 81.2(6) . .
O83 Fe1 O13 100.0(6) 7_565 .
O13 Fe1 O13 88.9(7) 7_565 .
O33 Fe1 O3 98.6(4) 7_565 .
O33 Fe1 O3 98.6(4) . .
O83 Fe1 O3 158.7(6) . .
O83 Fe1 O3 158.7(6) 7_565 .
O13 Fe1 O3 77.6(4) 7_565 .
O13 Fe1 O3 77.6(4) . .
O33 Fe1 Na4 83.1(4) 7_565 7_565
O33 Fe1 Na4 141.2(4) . 7_565
O83 Fe1 Na4 63.0(6) . 7_565
O83 Fe1 Na4 39.8(5) 7_565 7_565
O13 Fe1 Na4 42.0(3) 7_565 7_565
O13 Fe1 Na4 101.6(4) . 7_565
O3 Fe1 Na4 119.4(3) . 7_565
O33 Fe1 Na4 141.2(4) 7_565 .
O33 Fe1 Na4 83.1(4) . .
O83 Fe1 Na4 39.8(5) . .
O83 Fe1 Na4 63.0(6) 7_565 .
O13 Fe1 Na4 101.6(4) 7_565 .
O13 Fe1 Na4 42.0(3) . .
O3 Fe1 Na4 119.4(3) . .
Na4 Fe1 Na4 84.8(4) 7_565 .
O61 Fe2 O34 96.0(7) . .
O61 Fe2 O37 94.0(7) . .
O34 Fe2 O37 84.0(6) . .
O61 Fe2 O47 91.6(7) . .
O34 Fe2 O47 93.7(6) . .
O37 Fe2 O47 174.2(5) . .
O61 Fe2 O46 88.6(7) . .
O34 Fe2 O46 175.0(6) . .
O37 Fe2 O46 93.7(5) . .
O47 Fe2 O46 88.2(5) . .
O61 Fe2 O6 162.1(6) . .
O34 Fe2 O6 98.8(5) . .
O37 Fe2 O6 97.5(5) . .
O47 Fe2 O6 77.6(5) . .
O46 Fe2 O6 77.0(4) . .
O61 Fe2 Na4 49.0(7) . .
O34 Fe2 Na4 141.7(5) . .
O37 Fe2 Na4 83.8(4) . .
O47 Fe2 Na4 101.1(4) . .
O46 Fe2 Na4 41.9(3) . .
O6 Fe2 Na4 118.7(3) . .
O37 Fe3 O37 83.4(7) . 8_755
O37 Fe3 O67 104.0(7) . 8_755
O37 Fe3 O67 86.6(7) 8_755 8_755
O37 Fe3 O67 86.6(7) . .
O37 Fe3 O67 104.0(7) 8_755 .
O67 Fe3 O67 26.2(11) 8_755 .
O37 Fe3 O50 173.0(5) . 8_755
O37 Fe3 O50 93.3(5) 8_755 8_755
O67 Fe3 O50 81.9(7) 8_755 8_755
O67 Fe3 O50 100.2(7) . 8_755
O37 Fe3 O50 93.3(5) . .
O37 Fe3 O50 173.0(5) 8_755 .
O67 Fe3 O50 100.2(7) 8_755 .
O67 Fe3 O50 81.9(7) . .
O50 Fe3 O50 89.3(8) 8_755 .
O37 Fe3 O11 97.8(4) . .
O37 Fe3 O11 97.8(4) 8_755 .
O67 Fe3 O11 158.0(7) 8_755 .
O67 Fe3 O11 158.0(7) . .
O50 Fe3 O11 76.4(4) 8_755 .
O50 Fe3 O11 76.4(4) . .
O63 Co4 O32 95.2(7) . .
O63 Co4 O33 95.9(7) . .
O32 Co4 O33 84.2(6) . .
O63 Co4 O24 91.9(7) . .
O32 Co4 O24 172.8(6) . .
O33 Co4 O24 93.9(5) . .
O63 Co4 O15 89.8(7) . .
O32 Co4 O15 91.8(6) . .
O33 Co4 O15 173.3(5) . .
O24 Co4 O15 89.3(5) . .
O63 Co4 O4 162.6(6) . .
O32 Co4 O4 96.7(5) . .
O33 Co4 O4 97.9(4) . .
O24 Co4 O4 76.6(5) . .
O15 Co4 O4 77.1(5) . .
O31 Co5 O33 100.0(4) . 7_565
O31 Co5 O33 100.0(4) . .
O33 Co5 O33 75.4(6) 7_565 .
O31 Co5 O38 82.4(5) . 2_655
O33 Co5 O38 101.2(4) 7_565 2_655
O33 Co5 O38 176.0(5) . 2_655
O31 Co5 O38 82.4(5) . .
O33 Co5 O38 176.0(5) 7_565 .
O33 Co5 O38 101.2(4) . .
O38 Co5 O38 82.2(7) 2_655 .
O31 Co5 O32 174.1(6) . .
O33 Co5 O32 75.4(4) 7_565 .
O33 Co5 O32 75.4(4) . .
O38 Co5 O32 102.0(6) 2_655 .
O38 Co5 O32 102.0(6) . .
O37 Co6 O37 74.7(7) 8_755 .
O37 Co6 O38 100.6(5) 8_755 .
O37 Co6 O38 100.6(5) . .
O37 Co6 O34 76.2(5) 8_755 .
O37 Co6 O34 76.2(5) . .
O38 Co6 O34 175.9(6) . .
O37 Co6 O31 175.1(5) 8_755 .
O37 Co6 O31 101.0(4) . .
O38 Co6 O31 82.4(5) . .
O34 Co6 O31 100.7(5) . .
O37 Co6 O31 101.0(4) 8_755 2_655
O37 Co6 O31 175.1(5) . 2_655
O38 Co6 O31 82.4(5) . 2_655
O34 Co6 O31 100.7(5) . 2_655
O31 Co6 O31 83.2(6) . 2_655
O39 Na1 O35 92.1(5) . 7_565
O39 Na1 O35 92.1(5) . .
O35 Na1 O35 77.1(6) 7_565 .
O39 Na1 O49 98.0(5) . 3_646
O35 Na1 O49 94.7(4) 7_565 3_646
O35 Na1 O49 167.3(5) . 3_646
O39 Na1 O49 98.0(5) . 5_666
O35 Na1 O49 167.3(5) 7_565 5_666
O35 Na1 O49 94.7(4) . 5_666
O49 Na1 O49 91.6(7) 3_646 5_666
O39 Na1 O30 169.1(7) . .
O35 Na1 O30 79.4(5) 7_565 .
O35 Na1 O30 79.4(5) . .
O49 Na1 O30 89.6(5) 3_646 .
O49 Na1 O30 89.6(5) 5_666 .
O39 Na1 Na5 121.5(5) . .
O35 Na1 Na5 46.8(3) 7_565 .
O35 Na1 Na5 46.8(3) . .
O49 Na1 Na5 120.7(4) 3_646 .
O49 Na1 Na5 120.7(4) 5_666 .
O30 Na1 Na5 47.6(5) . .
O39 Na1 Na3 91.1(5) . .
O35 Na1 Na3 141.3(3) 7_565 .
O35 Na1 Na3 141.3(3) . .
O49 Na1 Na3 46.7(3) 3_646 .
O49 Na1 Na3 46.7(3) 5_666 .
O30 Na1 Na3 99.8(6) . .
Na5 Na1 Na3 147.4(4) . .
O70 Na2 O69 87.6(10) . .
O70 Na2 O53 97.7(9) . .
O69 Na2 O53 85.4(9) . .
O70 Na2 O20 151.8(8) . 5_666
O69 Na2 O20 120.5(8) . 5_666
O53 Na2 O20 88.0(5) . 5_666
O70 Na2 O9 84.3(8) . 5_666
O69 Na2 O9 128.7(9) . 5_666
O53 Na2 O9 145.9(6) . 5_666
O20 Na2 O9 75.9(4) 5_666 5_666
O70 Na2 O7 123.7(9) . 5_666
O69 Na2 O7 82.1(8) . 5_666
O53 Na2 O7 135.8(6) . 5_666
O20 Na2 O7 63.3(4) 5_666 5_666
O9 Na2 O7 61.8(4) 5_666 5_666
O70 Na2 O17 91.2(8) . 5_666
O69 Na2 O17 170.2(9) . 5_666
O53 Na2 O17 85.1(5) . 5_666
O20 Na2 O17 61.6(4) 5_666 5_666
O9 Na2 O17 60.8(4) 5_666 5_666
O7 Na2 O17 106.5(5) 5_666 5_666
O70 Na2 W3 124.4(8) . 5_666
O69 Na2 W3 144.8(9) . 5_666
O53 Na2 W3 76.8(4) . 5_666
O20 Na2 W3 30.5(3) 5_666 5_666
O9 Na2 W3 74.3(3) 5_666 5_666
O7 Na2 W3 89.8(4) 5_666 5_666
O17 Na2 W3 33.6(3) 5_666 5_666
O70 Na2 W1 78.1(7) . 5_666
O69 Na2 W1 154.9(9) . 5_666
O53 Na2 W1 116.7(4) . 5_666
O20 Na2 W1 74.7(3) 5_666 5_666
O9 Na2 W1 30.3(3) 5_666 5_666
O7 Na2 W1 88.8(3) 5_666 5_666
O17 Na2 W1 33.0(3) 5_666 5_666
W3 Na2 W1 57.84(13) 5_666 5_666
O70 Na2 W7 154.2(9) . 5_666
O69 Na2 W7 94.1(7) . 5_666
O53 Na2 W7 108.0(4) . 5_666
O20 Na2 W7 34.1(3) 5_666 5_666
O9 Na2 W7 74.6(3) 5_666 5_666
O7 Na2 W7 32.0(3) 5_666 5_666
O17 Na2 W7 91.2(3) 5_666 5_666
W3 Na2 W7 64.03(15) 5_666 5_666
W1 Na2 W7 90.31(18) 5_666 5_666
O70 Na2 W2 98.3(8) . 5_666
O69 Na2 W2 98.9(8) . 5_666
O53 Na2 W2 163.6(5) . 5_666
O20 Na2 W2 76.1(3) 5_666 5_666
O9 Na2 W2 33.5(3) 5_666 5_666
O7 Na2 W2 31.3(3) 5_666 5_666
O17 Na2 W2 90.9(3) 5_666 5_666
W3 Na2 W2 91.13(19) 5_666 5_666
W1 Na2 W2 63.54(14) 5_666 5_666
W7 Na2 W2 56.04(12) 5_666 5_666
O43 Na3 O43 96.7(8) . 7_565
O43 Na3 O42 80.6(6) . .
O43 Na3 O42 80.6(6) 7_565 .
O43 Na3 O99A 104.6(9) . 7_565
O43 Na3 O99A 86.8(9) 7_565 7_565
O42 Na3 O99A 166.9(8) . 7_565
O43 Na3 O99A 86.8(9) . .
O43 Na3 O99A 104.6(9) 7_565 .
O42 Na3 O99A 166.9(8) . .
O99A Na3 O99A 23.7(14) 7_565 .
O43 Na3 O49 86.2(5) . 5_666
O43 Na3 O49 173.4(7) 7_565 5_666
O42 Na3 O49 94.1(6) . 5_666
O99A Na3 O49 98.2(9) 7_565 5_666
O99A Na3 O49 81.4(9) . 5_666
O43 Na3 O49 173.4(7) . 3_646
O43 Na3 O49 86.2(5) 7_565 3_646
O42 Na3 O49 94.1(6) . 3_646
O99A Na3 O49 81.4(9) 7_565 3_646
O99A Na3 O49 98.2(9) . 3_646
O49 Na3 O49 90.3(7) 5_666 3_646
O43 Na3 Na1 129.1(4) . .
O43 Na3 Na1 129.1(4) 7_565 .
O42 Na3 Na1 85.7(7) . .
O99A Na3 Na1 99.7(9) 7_565 .
O99A Na3 Na1 99.7(9) . .
O49 Na3 Na1 46.0(3) 5_666 .
O49 Na3 Na1 46.0(3) 3_646 .
O36 Na4 O83 139.5(7) . .
O36 Na4 O46 106.7(6) . .
O83 Na4 O46 111.4(6) . .
O36 Na4 O13 84.1(5) . .
O83 Na4 O13 65.9(6) . .
O46 Na4 O13 156.7(7) . .
O36 Na4 O84 113.3(7) . .
O83 Na4 O84 87.1(7) . .
O46 Na4 O84 79.1(5) . .
O13 Na4 O84 77.7(5) . .
O36 Na4 O59 84.8(8) . .
O83 Na4 O59 91.8(9) . .
O46 Na4 O59 75.7(7) . .
O13 Na4 O59 126.6(8) . .
O84 Na4 O59 152.4(7) . .
O36 Na4 O61 151.4(7) . .
O83 Na4 O61 48.1(6) . .
O46 Na4 O61 65.8(5) . .
O13 Na4 O61 113.8(6) . .
O84 Na4 O61 92.9(6) . .
O59 Na4 O61 66.6(7) . .
O36 Na4 O45 69(2) . .
O83 Na4 O45 130(2) . .
O46 Na4 O45 81(2) . .
O13 Na4 O45 84(2) . .
O84 Na4 O45 46(2) . .
O59 Na4 O45 138(2) . .
O61 Na4 O45 133(2) . .
O36 Na4 P1 151.0(6) . .
O83 Na4 P1 23.1(5) . .
O46 Na4 P1 90.4(4) . .
O13 Na4 P1 89.0(4) . .
O84 Na4 P1 92.5(5) . .
O59 Na4 P1 76.8(7) . .
O61 Na4 P1 25.2(4) . .
O45 Na4 P1 138(2) . .
O36 Na4 Fe2 139.2(5) . .
O83 Na4 Fe2 77.1(5) . .
O46 Na4 Fe2 34.3(3) . .
O13 Na4 Fe2 136.3(4) . .
O84 Na4 Fe2 78.0(4) . .
O59 Na4 Fe2 74.9(5) . .
O61 Na4 Fe2 33.1(4) . .
O45 Na4 Fe2 104(2) . .
P1 Na4 Fe2 56.47(15) . .
O36 Na4 Co2 139.2(5) . .
O83 Na4 Co2 77.1(5) . .
O46 Na4 Co2 34.3(3) . .
O13 Na4 Co2 136.3(4) . .
O84 Na4 Co2 78.0(4) . .
O59 Na4 Co2 74.9(5) . .
O61 Na4 Co2 33.1(4) . .
O45 Na4 Co2 104(2) . .
P1 Na4 Co2 56.47(15) . .
O36 Na4 Fe1 115.5(5) . .
O83 Na4 Fe1 32.9(5) . .
O46 Na4 Fe1 136.9(4) . .
O13 Na4 Fe1 33.5(3) . .
O84 Na4 Fe1 76.8(4) . .
O59 Na4 Fe1 115.3(8) . .
O61 Na4 Fe1 80.3(4) . .
O45 Na4 Fe1 106(2) . .
P1 Na4 Fe1 55.92(16) . .
Fe2 Na4 Fe1 105.2(2) . .
O51 Na5 O51 37(4) 2 .
O51 Na5 O35 112.0(15) 2 .
O51 Na5 O35 83.8(15) . .
O51 Na5 O35 83.8(15) 2 2
O51 Na5 O35 112.0(15) . 2
O35 Na5 O35 163.8(7) . 2
O51 Na5 O35 83.8(15) 2 8_655
O51 Na5 O35 112.0(15) . 8_655
O35 Na5 O35 99.9(5) . 8_655
O35 Na5 O35 77.8(5) 2 8_655
O51 Na5 O35 112.0(15) 2 7_565
O51 Na5 O35 83.8(15) . 7_565
O35 Na5 O35 77.8(5) . 7_565
O35 Na5 O35 99.9(5) 2 7_565
O35 Na5 O35 163.8(7) 8_655 7_565
O51 Na5 O30 161.6(19) 2 .
O51 Na5 O30 161.6(19) . .
O35 Na5 O30 81.9(4) . .
O35 Na5 O30 81.9(4) 2 .
O35 Na5 O30 81.9(4) 8_655 .
O35 Na5 O30 81.9(4) 7_565 .
O51 Na5 Na1 111.4(19) 2 2
O51 Na5 Na1 148.1(19) . 2
O35 Na5 Na1 119.9(4) . 2
O35 Na5 Na1 47.2(3) 2 2
O35 Na5 Na1 47.2(3) 8_655 2
O35 Na5 Na1 119.9(4) 7_565 2
O30 Na5 Na1 50.3(2) . 2
O51 Na5 Na1 148.1(19) 2 .
O51 Na5 Na1 111.4(19) . .
O35 Na5 Na1 47.3(3) . .
O35 Na5 Na1 119.9(4) 2 .
O35 Na5 Na1 119.9(4) 8_655 .
O35 Na5 Na1 47.2(3) 7_565 .
O30 Na5 Na1 50.3(2) . .
Na1 Na5 Na1 100.5(4) 2 .
Si2 O2 W1 123.4(7) . .
Si2 O2 W3 122.9(4) . .
W1 O2 W3 93.2(4) . .
Si2 O2 W3 122.9(4) . 8_755
W1 O2 W3 93.2(4) . 8_755
W3 O2 W3 92.9(5) . 8_755
Si1 O3 Fe1 125.9(8) . .
Si1 O3 Co1 125.9(8) . .
Si1 O3 W6 124.3(4) . .
Fe1 O3 W6 90.9(4) . .
Co1 O3 W6 90.9(4) . .
Si1 O3 W6 124.3(4) . 7_565
Co1 O3 W6 90.9(4) . 7_565
W6 O3 W6 90.2(4) . 7_565
Si1 O4 Co4 124.4(6) . .
Si1 O4 Fe4 124.4(6) . .
Si1 O4 W8 125.1(6) . .
Co4 O4 W8 90.0(4) . .
Fe4 O4 W8 90.0(4) . .
Si1 O4 W10 125.7(6) . .
Co4 O4 W10 89.9(4) . .
Fe4 O4 W10 89.9(4) . .
W8 O4 W10 91.0(4) . .
Si2 O6 Fe2 124.7(6) . .
Si2 O6 Co2 124.7(6) . .
Si2 O6 W7 126.0(6) . .
Fe2 O6 W7 89.7(3) . .
Co2 O6 W7 89.7(3) . .
Si2 O6 W2 125.6(6) . .
Fe2 O6 W2 89.2(3) . .
Co2 O6 W2 89.2(3) . .
W7 O6 W2 90.4(3) . .
W2 O7 W7 120.9(6) . .
W2 O7 Na2 104.5(5) . 5_666
W7 O7 Na2 103.2(6) . 5_666
W2 O8 W2 156.1(10) . 8_755
W1 O9 W2 150.2(6) . .
W1 O9 Na2 105.3(5) . 5_666
W2 O9 Na2 102.7(5) . 5_666
Si2 O11 Fe3 124.2(7) . .
Si2 O11 Co3 124.2(7) . .
Si2 O11 W9 125.9(4) . .
Fe3 O11 W9 89.4(4) . .
Co3 O11 W9 89.4(4) . .
Si2 O11 W9 125.9(4) . 8_755
Co3 O11 W9 89.4(4) . 8_755
W9 O11 W9 90.7(4) . 8_755
W3 O12 W3 122.2(8) . 8_755
W6 O13 Fe1 114.5(6) . .
W6 O13 Co1 114.5(6) . .
W6 O13 Na4 140.7(6) . .
Fe1 O13 Na4 104.4(5) . .
Co1 O13 Na4 104.4(5) . .
Si1 O14 W4 123.9(5) . 7_565
Si1 O14 W4 123.9(5) . .
W4 O14 W4 91.7(5) 7_565 .
Si1 O14 W5 123.7(8) . .
W4 O14 W5 92.2(5) 7_565 .
W4 O14 W5 92.2(5) . .
W10 O15 Co4 114.6(6) . .
W10 O15 Fe4 114.6(6) . .
W5 O16 W4 119.7(6) . .
W1 O17 W3 121.1(6) . .
W1 O17 Na2 98.8(5) . 5_666
W3 O17 Na2 97.9(5) . 5_666
W9 O18 W7 155.3(6) . .
W4 O19 W6 149.5(7) . .
W3 O20 W7 148.0(6) . .
W3 O20 Na2 106.1(5) . 5_666
W7 O20 Na2 102.8(5) . 5_666
W4 O21 W8 149.2(8) . .
W8 O24 Co4 115.6(7) . .
W8 O24 Fe4 115.6(7) . .
W4 O25 W4 119.4(9) 7_565 .
Na5 O30 Na1 82.2(5) . 2
Na5 O30 Na1 82.2(5) . .
Na1 O30 Na1 164.3(10) 2 .
P1 O31 Co5 121.2(9) . .
P1 O31 Fe5 121.2(9) . .
P1 O31 Co6 119.8(6) . .
Co5 O31 Co6 97.1(5) . .
P1 O31 Fe6 119.8(6) . .
Fe5 O31 Fe6 97.1(5) . .
P1 O31 Fe6 119.8(6) . 2_655
Fe5 O31 Fe6 97.1(5) . 2_655
Fe6 O31 Fe6 96.3(6) . 2_655
Fe4 O32 Fe4 133.1(9) 7_565 .
Fe4 O32 Fe5 92.4(5) 7_565 .
Fe4 O32 Fe5 92.4(5) . .
Co4 O32 Co5 92.4(5) . .
Fe1 O33 Co4 131.5(6) . .
Co1 O33 Fe4 131.5(6) . .
Fe1 O33 Co5 93.9(5) . .
Co4 O33 Co5 93.3(5) . .
Co1 O33 Fe5 93.9(5) . .
Fe4 O33 Fe5 93.3(5) . .
Co2 O34 Co2 130.5(8) 8_755 .
Co2 O34 Fe6 93.3(5) 8_755 .
Co2 O34 Fe6 93.3(5) . .
Fe2 O34 Co6 93.3(5) . .
Na5 O35 Na1 86.0(4) . .
Co3 O37 Co2 132.0(6) . .
Fe3 O37 Fe2 132.0(6) . .
Fe3 O37 Co6 94.0(5) . .
Fe2 O37 Co6 92.9(5) . .
Co3 O37 Fe6 94.0(5) . .
Co2 O37 Fe6 92.9(5) . .
P2 O38 Co6 121.0(10) . .
P2 O38 Fe6 121.0(10) . .
P2 O38 Fe5 119.5(6) . 2_655
Fe6 O38 Fe5 97.2(5) . 2_655
P2 O38 Co5 119.5(6) . .
Co6 O38 Co5 97.2(5) . .
P2 O38 Fe5 119.5(6) . .
Fe6 O38 Fe5 97.2(5) . .
Fe5 O38 Fe5 97.2(7) 2_655 .
W6 O39 W6 120.0(8) . 7_565
W6 O39 Na1 119.2(4) . .
W6 O39 Na1 119.2(4) 7_565 .
W3 O41 W9 148.6(7) . .
W7 O46 Fe2 113.9(6) . .
W7 O46 Co2 113.9(6) . .
W7 O46 Na4 142.0(7) . .
Fe2 O46 Na4 103.8(5) . .
Co2 O46 Na4 103.8(5) . .
W2 O47 Fe2 114.8(6) . .
W2 O47 Co2 114.8(6) . .
W5 O48 W10 150.7(8) . .
W3 O49 Na1 126.2(6) . 5_666
W3 O49 Na3 133.0(7) . 5_666
Na1 O49 Na3 87.3(5) 5_666 5_666
W9 O50 Fe3 115.4(6) . .
W9 O50 Co3 115.4(6) . .
W9 O52 W9 118.4(9) . 8_755
W6 O53 Na2 145.4(8) . .
W10 O54 W10 154.5(11) . 7_565
W8 O55 W10 121.7(7) . .
W8 O60 W6 155.2(7) . .
P1 O61 Fe2 145.0(12) . .
P1 O61 Co2 145.0(12) . .
P1 O61 Na4 103.6(11) . .
Fe2 O61 Na4 98.0(9) . .
Co2 O61 Na4 98.0(9) . .
P2 O63 Co4 145.5(11) . .
P2 O63 Fe4 145.5(11) . .
O67 O67 P2 72.5(8) 8_755 .
O67 O67 Co3 76.9(6) 8_755 .
P2 O67 Co3 133.2(12) . .
O67 O67 Fe3 76.9(6) 8_755 .
P2 O67 Fe3 133.2(12) . .
O83 O83 P1 71.4(7) 7_565 .
O83 O83 Co1 76.5(5) 7_565 .
P1 O83 Co1 134.6(11) . .
O83 O83 Fe1 76.5(5) 7_565 .
P1 O83 Fe1 134.6(11) . .
O83 O83 Na4 143.8(5) 7_565 .
P1 O83 Na4 117.7(10) . .
Co1 O83 Na4 107.3(8) . .
Fe1 O83 Na4 107.3(8) . .
O99A O99A O99B 120.2(18) 7_565 .
O99A O99A Na3 78.1(7) 7_565 .
O99B O99A Na3 146(2) . .
O99A O99B O99A 119(4) . 8_655
O51 O51 Na5 71.6(19) 2 .

loop_
_geom_bond_atom_site_label_1
_geom_bond_atom_site_label_2
_geom_bond_distance
_geom_bond_site_symmetry_2
W1 O10 1.695(16) .
W1 O9 1.830(11) .
W1 O9 1.830(11) 8_755
W1 O17 1.929(11) .
W1 O17 1.929(11) 8_755
W1 O2 2.314(13) .
W1 Na2 3.499(8) 5_666
W1 Na2 3.499(8) 4_566
W2 O44 1.675(13) .
W2 O47 1.802(13) .
W2 O8 1.897(4) .
W2 O7 1.923(14) .
W2 O9 2.029(11) .
W2 O6 2.388(10) .
W2 Na2 3.583(8) 5_666
W3 O49 1.732(13) .
W3 O20 1.846(11) .
W3 O41 1.867(12) .
W3 O12 1.938(7) .
W3 O17 1.954(12) .
W3 O2 2.341(9) .
W3 Na2 3.493(9) 5_666
W4 O22 1.729(12) .
W4 O21 1.844(14) .
W4 O19 1.881(12) .
W4 O25 1.939(9) .
W4 O16 1.962(14) .
W4 O14 2.333(10) .
W5 O64 1.71(2) .
W5 O48 1.871(15) 7_565
W5 O48 1.871(15) .
W5 O16 1.934(14) 7_565
W5 O16 1.934(14) .
W5 O14 2.343(14) .
W6 O53 1.712(13) .
W6 O13 1.799(11) .
W6 O60 1.926(13) .
W6 O39 1.941(8) .
W6 O19 1.989(12) .
W6 O3 2.373(9) .
W7 O56 1.750(13) .
W7 O46 1.795(12) .
W7 O18 1.926(13) .
W7 O7 1.935(14) .
W7 O20 2.045(10) .
W7 O6 2.343(10) .
W7 Na2 3.560(8) 5_666
W8 O23 1.725(18) .
W8 O24 1.794(12) .
W8 O60 1.897(13) .
W8 O55 1.903(15) .
W8 O21 2.021(14) .
W8 O4 2.353(12) .
W9 O58 1.709(14) .
W9 O50 1.793(14) .
W9 O18 1.901(13) .
W9 O52 1.952(9) .
W9 O41 2.005(13) .
W9 O11 2.358(8) .
W10 O66 1.677(13) .
W10 O15 1.799(13) .
W10 O54 1.912(4) .
W10 O55 1.949(16) .
W10 O48 1.976(14) .
W10 O4 2.366(10) .
Si1 O3 1.620(13) .
Si1 O4 1.620(11) .
Si1 O4 1.620(11) 7_565
Si1 O14 1.654(16) .
Si2 O11 1.594(13) .
Si2 O6 1.603(10) .
Si2 O6 1.603(10) 8_755
Si2 O2 1.682(14) .
P1 O61 1.477(18) 7_565
P1 O61 1.477(18) .
P1 O83 1.493(19) 7_565
P1 O83 1.493(19) .
P1 O31 1.548(16) .
P1 Na4 3.367(9) .
P1 Na4 3.367(9) 7_565
P2 O63 1.485(16) .
P2 O63 1.485(16) 8_755
P2 O67 1.53(2) 8_755
P2 O67 1.53(2) .
P2 O38 1.557(17) .
Co1 O33 1.999(12) 7_565
Co1 O33 2.000(12) .
Co1 O83 2.039(19) .
Co1 O83 2.039(19) 7_565
Co1 O13 2.043(12) 7_565
Co1 O13 2.043(12) .
Co1 O3 2.160(13) .
Co1 Na4 3.583(8) 7_565
Co1 Na4 3.583(8) .
Co2 O61 1.952(18) .
Co2 O34 2.001(7) .
Co2 O37 2.027(12) .
Co2 O47 2.050(12) .
Co2 O46 2.056(12) .
Co2 O6 2.235(10) .
Co2 Na4 3.544(8) .
Co3 O37 1.988(13) .
Co3 O37 1.988(13) 8_755
Co3 O67 2.03(2) 8_755
Co3 O67 2.03(2) .
Co3 O50 2.048(13) 8_755
Co3 O50 2.048(13) .
Co3 O11 2.261(14) .
Fe4 O63 1.946(16) .
Fe4 O32 2.005(7) .
Fe4 O33 2.006(12) .
Fe4 O24 2.028(13) .
Fe4 O15 2.052(13) .
Fe4 O4 2.224(11) .
Fe5 O31 2.181(16) .
Fe5 O33 2.183(12) 7_565
Fe5 O33 2.183(12) .
Fe5 O38 2.201(11) 2_655
Fe5 O38 2.201(12) .
Fe5 O32 2.217(16) .
Fe6 O37 2.181(13) 8_755
Fe6 O37 2.181(13) .
Fe6 O38 2.181(17) .
Fe6 O34 2.189(16) .
Fe6 O31 2.204(11) .
Fe6 O31 2.204(11) 2_655
Fe1 O33 1.999(12) 7_565
Fe1 O33 2.000(12) .
Fe1 O83 2.039(19) .
Fe1 O83 2.039(19) 7_565
Fe1 O13 2.043(12) 7_565
Fe1 O13 2.043(12) .
Fe1 O3 2.160(13) .
Fe1 Na4 3.583(8) 7_565
Fe1 Na4 3.583(8) .
Fe2 O61 1.952(18) .
Fe2 O34 2.001(7) .
Fe2 O37 2.027(12) .
Fe2 O47 2.050(12) .
Fe2 O46 2.056(12) .
Fe2 O6 2.235(10) .
Fe2 Na4 3.544(8) .
Fe3 O37 1.988(13) .
Fe3 O37 1.988(13) 8_755
Fe3 O67 2.03(2) 8_755
Fe3 O67 2.03(2) .
Fe3 O50 2.048(13) 8_755
Fe3 O50 2.048(13) .
Fe3 O11 2.261(14) .
Co4 O63 1.946(16) .
Co4 O32 2.005(7) .
Co4 O33 2.006(12) .
Co4 O24 2.028(13) .
Co4 O15 2.052(13) .
Co4 O4 2.224(11) .
Co5 O31 2.181(16) .
Co5 O33 2.183(12) 7_565
Co5 O33 2.183(12) .
Co5 O38 2.201(11) 2_655
Co5 O38 2.201(12) .
Co5 O32 2.217(16) .
Co6 O37 2.181(13) 8_755
Co6 O37 2.181(13) .
Co6 O38 2.181(17) .
Co6 O34 2.189(16) .
Co6 O31 2.204(11) .
Co6 O31 2.204(11) 2_655
Na1 O39 2.382(18) .
Na1 O35 2.423(13) 7_565
Na1 O35 2.423(13) .
Na1 O49 2.482(13) 3_646
Na1 O49 2.482(13) 5_666
Na1 O30 2.555(9) .
Na1 Na5 3.291(11) .
Na1 Na3 3.445(15) .
Na2 O70 2.34(3) .
Na2 O69 2.35(3) .
Na2 O53 2.399(16) .
Na2 O20 2.497(14) 5_666
Na2 O9 2.539(13) 5_666
Na2 O7 2.580(13) 5_666
Na2 O17 2.640(13) 5_666
Na3 O43 2.351(19) .
Na3 O43 2.351(18) 7_565
Na3 O42 2.38(3) .
Na3 O99A 2.49(3) 7_565
Na3 O99A 2.49(3) .
Na3 O49 2.511(15) 5_666
Na3 O49 2.511(15) 3_646
Na4 O36 2.366(16) .
Na4 O83 2.40(2) .
Na4 O46 2.438(14) .
Na4 O13 2.478(13) .
Na4 O84 2.62(2) .
Na4 O59 2.65(3) .
Na4 O61 2.70(2) .
Na4 O45 2.69(10) .
Na5 O51 2.07(7) 2
Na5 O51 2.07(7) .
Na5 O35 2.404(11) .
Na5 O35 2.404(11) 2
Na5 O35 2.404(11) 8_655
Na5 O35 2.404(11) 7_565
Na5 O30 2.45(2) .
O67 O67 0.92(4) 8_755
O83 O83 0.95(4) 7_565
O89A O89B 1.23(7) .
O90A O90B 0.57(6) .
O98A O98B 1.50(4) .
O99A O99A 1.02(6) 7_565
O99A O99B 1.65(4) .
O51 O51 1.30(14) 2

loop_
_platon_squeeze_void_nr
_platon_squeeze_void_average_x
_platon_squeeze_void_average_y
_platon_squeeze_void_average_z
_platon_squeeze_void_volume
_platon_squeeze_void_count_electrons
_platon_squeeze_void_content
1 0.173 0.003 0.000 2100 1018 ' '
